data_4028105
loop_
_publ_author_name
'Zheng Zheng'
'Zhipeng Yu'
'Mingdi Yang'
'Feng Jin'
'Qiong Zhang'
'Hongping Zhou'
'Jieying Wu'
'Yupeng Tian'

_publ_section_title
;
 Substituent Group Variations Directing the Molecular Packing, Electronic
 Structure, and Aggregation-Induced Emission Property of Isophorone
 Derivatives
;
_journal_name_full 'Journal of Organic Chemistry'
_journal_page_first 3222
_journal_page_last 3234
_journal_paper_doi 10.1021/jo400116j
_journal_volume 78
_journal_year 2013
_chemical_formula_moiety 'C21 H19 N5'
_chemical_formula_sum 'C21 H19 N5'
_chemical_formula_weight 341.41
_chemical_name_systematic
;
 ?
;
_space_group_IT_number 14
_symmetry_cell_setting monoclinic
_symmetry_space_group_name_Hall '-P 2ybc'
_symmetry_space_group_name_H-M 'P 1 21/c 1'
_atom_sites_solution_hydrogens geom
_atom_sites_solution_primary direct
_atom_sites_solution_secondary difmap
_audit_creation_method SHELXL-97
_cell_angle_alpha 90.000(5)
_cell_angle_beta 90.207(5)
_cell_angle_gamma 90.000(5)
_cell_formula_units_Z 4
_cell_length_a 6.439(5)
_cell_length_b 7.222(5)
_cell_length_c 39.313(5)
_cell_measurement_reflns_used 3008
_cell_measurement_temperature 298(2)
_cell_measurement_theta_max 22.76
_cell_measurement_theta_min 2.87
_cell_volume 1828.1(19)
_computing_cell_refinement 'Bruker SMART'
_computing_data_collection 'Bruker SMART'
_computing_data_reduction 'Bruker SAINT'
_computing_molecular_graphics 'Bruker SHELXTL'
_computing_publication_material 'Bruker SHELXTL'
_computing_structure_refinement 'SHELXL-97 (Sheldrick, 1997)'
_computing_structure_solution 'SHELXS-97 (Sheldrick, 1990)'
_diffrn_ambient_temperature 298(2)
_diffrn_measured_fraction_theta_full 0.998
_diffrn_measured_fraction_theta_max 0.998
_diffrn_measurement_device_type 'CCD area detector'
_diffrn_measurement_method 'phi and omega scans'
_diffrn_radiation_monochromator graphite
_diffrn_radiation_source 'fine-focus sealed tube'
_diffrn_radiation_type MoK\a
_diffrn_radiation_wavelength 0.71069
_diffrn_reflns_av_R_equivalents 0.0616
_diffrn_reflns_av_sigmaI/netI 0.0370
_diffrn_reflns_limit_h_max 7
_diffrn_reflns_limit_h_min -7
_diffrn_reflns_limit_k_max 8
_diffrn_reflns_limit_k_min -8
_diffrn_reflns_limit_l_max 46
_diffrn_reflns_limit_l_min -46
_diffrn_reflns_number 25032
_diffrn_reflns_theta_full 25.00
_diffrn_reflns_theta_max 25.00
_diffrn_reflns_theta_min 1.04
_exptl_absorpt_coefficient_mu 0.077
_exptl_absorpt_correction_T_max 0.9848
_exptl_absorpt_correction_T_min 0.9773
_exptl_absorpt_correction_type multi-scan
_exptl_absorpt_process_details sadabs
_exptl_crystal_colour yellow
_exptl_crystal_density_diffrn 1.240
_exptl_crystal_description needle
_exptl_crystal_F_000 720
_exptl_crystal_size_max 0.30
_exptl_crystal_size_mid 0.20
_exptl_crystal_size_min 0.20
_refine_diff_density_max 0.261
_refine_diff_density_min -0.342
_refine_diff_density_rms 0.087
_refine_ls_extinction_method none
_refine_ls_goodness_of_fit_ref 1.172
_refine_ls_hydrogen_treatment constr
_refine_ls_matrix_type full
_refine_ls_number_parameters 237
_refine_ls_number_reflns 3233
_refine_ls_number_restraints 0
_refine_ls_restrained_S_all 1.172
_refine_ls_R_factor_all 0.1059
_refine_ls_R_factor_gt 0.0725
_refine_ls_shift/su_max 0.000
_refine_ls_shift/su_mean 0.000
_refine_ls_structure_factor_coef Fsqd
_refine_ls_weighting_details 'calc w=1/[\s^2^(Fo^2^)+(0.0859P)^2^+1.9573P] where P=(Fo^2^+2Fc^2^)/3'
_refine_ls_weighting_scheme calc
_refine_ls_wR_factor_gt 0.1945
_refine_ls_wR_factor_ref 0.2320
_reflns_number_gt 2326
_reflns_number_total 3233
_reflns_threshold_expression >2sigma(I)
_cod_data_source_file jo400116j_si_004.cif
_cod_data_source_block zz4
_cod_original_sg_symbol_H-M 'P 1 21/c 1 '
_cod_database_code 4028105

loop_
_symmetry_equiv_pos_as_xyz
'x, y, z'
'-x, y+1/2, -z+1/2'
'-x, -y, -z'
'x, -y-1/2, z-1/2'

loop_
_atom_site_label
_atom_site_type_symbol
_atom_site_fract_x
_atom_site_fract_y
_atom_site_fract_z
_atom_site_U_iso_or_equiv
_atom_site_adp_type
_atom_site_occupancy
_atom_site_symmetry_multiplicity
_atom_site_calc_flag
_atom_site_refinement_flags
N1 N -0.3694(4) 0.1074(4) 0.77301(7) 0.0412(7) Uani 1 1 d .
C6 C -0.2471(5) 0.1073(4) 0.74286(8) 0.0379(8) Uani 1 1 d .
C5 C -0.0051(5) 0.1190(5) 0.68418(8) 0.0409(8) Uani 1 1 d .
N6 N -0.4815(5) 0.0875(5) 0.82571(7) 0.0558(9) Uani 1 1 d .
C3 C -0.0513(5) 0.0275(5) 0.74288(8) 0.0451(9) Uani 1 1 d .
H3 H -0.0002 -0.0299 0.7624 0.054 Uiso 1 1 calc R
C9 C 0.4052(5) 0.0454(5) 0.61472(8) 0.0433(8) Uani 1 1 d .
C13 C 0.6909(5) -0.0774(5) 0.58004(8) 0.0444(8) Uani 1 1 d .
C4 C 0.0667(5) 0.0339(5) 0.71383(8) 0.0452(8) Uani 1 1 d .
H4 H 0.1978 -0.0201 0.7139 0.054 Uiso 1 1 calc R
C10 C 0.3426(6) 0.1773(5) 0.58691(9) 0.0496(9) Uani 1 1 d .
H10A H 0.3036 0.2944 0.5971 0.060 Uiso 1 1 calc R
H10B H 0.2209 0.1280 0.5754 0.060 Uiso 1 1 calc R
C11 C 0.5109(6) 0.2132(5) 0.56045(9) 0.0500(9) Uani 1 1 d .
C14 C 0.5700(6) -0.0708(5) 0.61053(9) 0.0503(9) Uani 1 1 d .
H14 H 0.6057 -0.1495 0.6283 0.060 Uiso 1 1 calc R
C1 C -0.2031(5) 0.1978(5) 0.68517(9) 0.0471(9) Uani 1 1 d .
H1 H -0.2550 0.2563 0.6659 0.057 Uiso 1 1 calc R
C2 C -0.3230(5) 0.1911(5) 0.71391(8) 0.0453(8) Uani 1 1 d .
H2 H -0.4551 0.2430 0.7138 0.054 Uiso 1 1 calc R
N7 N -0.5667(5) 0.1754(5) 0.77230(8) 0.0557(8) Uani 1 1 d .
C7 C 0.1170(5) 0.1314(5) 0.65298(8) 0.0443(8) Uani 1 1 d .
H7 H 0.0707 0.2143 0.6365 0.053 Uiso 1 1 calc R
C12 C 0.6112(6) 0.0295(5) 0.54996(9) 0.0510(9) Uani 1 1 d .
H12A H 0.5098 -0.0451 0.5379 0.061 Uiso 1 1 calc R
H12B H 0.7254 0.0543 0.5346 0.061 Uiso 1 1 calc R
C8 C 0.2887(6) 0.0354(5) 0.64582(9) 0.0476(9) Uani 1 1 d .
H8 H 0.3373 -0.0454 0.6625 0.057 Uiso 1 1 calc R
C32 C -0.3234(6) 0.0571(5) 0.80523(9) 0.0496(9) Uani 1 1 d .
H32 H -0.1967 0.0076 0.8121 0.060 Uiso 1 1 calc R
C17 C 0.8662(5) -0.1824(5) 0.57850(9) 0.0461(9) Uani 1 1 d .
C19 C 0.9388(6) -0.2916(6) 0.60688(10) 0.0516(9) Uani 1 1 d .
C18 C 0.9921(6) -0.1954(6) 0.54865(10) 0.0584(10) Uani 1 1 d .
N3 N 0.9920(6) -0.3793(6) 0.62954(10) 0.0716(11) Uani 1 1 d .
N2 N 1.0953(6) -0.2058(7) 0.52535(10) 0.0883(13) Uani 1 1 d .
C33 C -0.6228(6) 0.1575(6) 0.80424(10) 0.0570(10) Uani 1 1 d .
H33 H -0.7545 0.1918 0.8116 0.068 Uiso 1 1 calc R
C15 C 0.4104(8) 0.3024(7) 0.52912(11) 0.0770(14) Uani 1 1 d .
H15A H 0.5127 0.3170 0.5116 0.116 Uiso 1 1 calc R
H15B H 0.3554 0.4214 0.5351 0.116 Uiso 1 1 calc R
H15C H 0.3001 0.2246 0.5209 0.116 Uiso 1 1 calc R
C16 C 0.6766(8) 0.3438(6) 0.57512(13) 0.0797(14) Uani 1 1 d .
H16A H 0.7340 0.2908 0.5955 0.120 Uiso 1 1 calc R
H16B H 0.6144 0.4612 0.5804 0.120 Uiso 1 1 calc R
H16C H 0.7849 0.3612 0.5587 0.120 Uiso 1 1 calc R

loop_
_atom_site_aniso_label
_atom_site_aniso_U_11
_atom_site_aniso_U_22
_atom_site_aniso_U_33
_atom_site_aniso_U_23
_atom_site_aniso_U_13
_atom_site_aniso_U_12
N1 0.0418(16) 0.0405(16) 0.0413(15) -0.0031(12) 0.0021(12) 0.0004(13)
C6 0.0398(18) 0.0352(17) 0.0388(17) -0.0036(14) 0.0008(14) -0.0030(14)
C5 0.0443(19) 0.0391(18) 0.0393(18) -0.0028(14) 0.0001(14) -0.0010(15)
N6 0.057(2) 0.066(2) 0.0442(17) -0.0090(15) 0.0084(15) -0.0070(17)
C3 0.045(2) 0.050(2) 0.0410(19) 0.0059(16) -0.0018(15) 0.0074(16)
C9 0.048(2) 0.0434(19) 0.0383(18) 0.0022(15) 0.0042(14) -0.0023(16)
C13 0.048(2) 0.041(2) 0.0439(19) 0.0009(15) 0.0059(15) -0.0051(16)
C4 0.0395(19) 0.050(2) 0.0463(19) 0.0031(16) 0.0008(15) 0.0059(16)
C10 0.055(2) 0.046(2) 0.048(2) 0.0031(16) 0.0079(17) 0.0037(18)
C11 0.059(2) 0.047(2) 0.044(2) 0.0088(16) 0.0043(16) -0.0016(18)
C14 0.056(2) 0.050(2) 0.045(2) 0.0074(17) 0.0090(16) 0.0067(18)
C1 0.051(2) 0.048(2) 0.0420(19) 0.0017(16) -0.0019(16) 0.0118(17)
C2 0.0411(19) 0.049(2) 0.0458(19) 0.0014(16) 0.0022(15) 0.0091(16)
N7 0.0426(17) 0.070(2) 0.0540(19) -0.0022(16) 0.0068(14) 0.0116(16)
C7 0.050(2) 0.0413(19) 0.0415(18) -0.0001(15) 0.0025(15) 0.0028(16)
C12 0.057(2) 0.054(2) 0.0411(19) 0.0038(17) 0.0089(16) -0.0006(18)
C8 0.055(2) 0.044(2) 0.0435(19) 0.0062(16) 0.0072(16) 0.0054(17)
C32 0.051(2) 0.054(2) 0.0434(19) -0.0002(17) -0.0007(16) 0.0006(18)
C17 0.045(2) 0.045(2) 0.048(2) 0.0006(16) 0.0088(16) -0.0027(16)
C19 0.045(2) 0.053(2) 0.057(2) -0.0005(19) 0.0018(17) -0.0017(18)
C18 0.054(2) 0.062(3) 0.059(2) -0.001(2) 0.010(2) -0.002(2)
N3 0.070(2) 0.074(3) 0.070(2) 0.010(2) -0.0081(19) 0.005(2)
N2 0.082(3) 0.107(3) 0.076(3) 0.002(2) 0.030(2) 0.015(3)
C33 0.050(2) 0.061(3) 0.060(2) -0.0121(19) 0.0136(19) 0.0003(19)
C15 0.097(4) 0.076(3) 0.058(3) 0.024(2) 0.016(2) 0.020(3)
C16 0.090(3) 0.056(3) 0.093(3) 0.002(2) 0.011(3) -0.025(3)

loop_
_atom_type_symbol
_atom_type_description
_atom_type_scat_dispersion_real
_atom_type_scat_dispersion_imag
_atom_type_scat_source
C C 0.0033 0.0016 'International Tables Vol C Tables 4.2.6.8 and 6.1.1.4'
H H 0.0000 0.0000 'International Tables Vol C Tables 4.2.6.8 and 6.1.1.4'
N N 0.0061 0.0033 'International Tables Vol C Tables 4.2.6.8 and 6.1.1.4'

loop_
_geom_angle_atom_site_label_1
_geom_angle_atom_site_label_2
_geom_angle_atom_site_label_3
_geom_angle
C32 N1 N7 108.5(3)
C32 N1 C6 131.3(3)
N7 N1 C6 120.1(3)
C2 C6 C3 120.2(3)
C2 C6 N1 119.5(3)
C3 C6 N1 120.3(3)
C4 C5 C1 117.1(3)
C4 C5 C7 123.4(3)
C1 C5 C7 119.5(3)
C32 N6 C33 101.7(3)
C4 C3 C6 119.4(3)
C4 C3 H3 120.3
C6 C3 H3 120.3
C14 C9 C8 118.7(3)
C14 C9 C10 120.6(3)
C8 C9 C10 120.7(3)
C17 C13 C14 120.6(3)
C17 C13 C12 122.2(3)
C14 C13 C12 117.2(3)
C3 C4 C5 121.8(3)
C3 C4 H4 119.1
C5 C4 H4 119.1
C9 C10 C11 114.5(3)
C9 C10 H10A 108.6
C11 C10 H10A 108.6
C9 C10 H10B 108.6
C11 C10 H10B 108.6
H10A C10 H10B 107.6
C12 C11 C10 109.7(3)
C12 C11 C15 109.0(3)
C10 C11 C15 108.7(3)
C12 C11 C16 109.9(3)
C10 C11 C16 110.0(3)
C15 C11 C16 109.6(4)
C9 C14 C13 123.2(3)
C9 C14 H14 118.4
C13 C14 H14 118.4
C2 C1 C5 121.7(3)
C2 C1 H1 119.2
C5 C1 H1 119.2
C1 C2 C6 119.8(3)
C1 C2 H2 120.1
C6 C2 H2 120.1
C33 N7 N1 101.8(3)
C8 C7 C5 126.4(3)
C8 C7 H7 116.8
C5 C7 H7 116.8
C13 C12 C11 112.1(3)
C13 C12 H12A 109.2
C11 C12 H12A 109.2
C13 C12 H12B 109.2
C11 C12 H12B 109.2
H12A C12 H12B 107.9
C7 C8 C9 126.0(3)
C7 C8 H8 117.0
C9 C8 H8 117.0
N6 C32 N1 111.1(3)
N6 C32 H32 124.4
N1 C32 H32 124.4
C13 C17 C18 123.0(3)
C13 C17 C19 122.5(3)
C18 C17 C19 114.5(3)
N3 C19 C17 178.5(4)
N2 C18 C17 178.7(5)
N7 C33 N6 116.8(3)
N7 C33 H33 121.6
N6 C33 H33 121.6
C11 C15 H15A 109.5
C11 C15 H15B 109.5
H15A C15 H15B 109.5
C11 C15 H15C 109.5
H15A C15 H15C 109.5
H15B C15 H15C 109.5
C11 C16 H16A 109.5
C11 C16 H16B 109.5
H16A C16 H16B 109.5
C11 C16 H16C 109.5
H16A C16 H16C 109.5
H16B C16 H16C 109.5

loop_
_geom_bond_atom_site_label_1
_geom_bond_atom_site_label_2
_geom_bond_distance
N1 C32 1.350(4)
N1 N7 1.362(4)
N1 C6 1.425(4)
C6 C2 1.377(5)
C6 C3 1.387(5)
C5 C4 1.395(5)
C5 C1 1.397(5)
C5 C7 1.462(5)
N6 C32 1.319(5)
N6 C33 1.338(5)
C3 C4 1.374(5)
C3 H3 0.9300
C9 C14 1.363(5)
C9 C8 1.439(5)
C9 C10 1.504(5)
C13 C17 1.362(5)
C13 C14 1.432(5)
C13 C12 1.501(5)
C4 H4 0.9300
C10 C11 1.527(5)
C10 H10A 0.9700
C10 H10B 0.9700
C11 C12 1.533(5)
C11 C15 1.531(5)
C11 C16 1.535(6)
C14 H14 0.9300
C1 C2 1.371(5)
C1 H1 0.9300
C2 H2 0.9300
N7 C33 1.314(5)
C7 C8 1.336(5)
C7 H7 0.9300
C12 H12A 0.9700
C12 H12B 0.9700
C8 H8 0.9300
C32 H32 0.9300
C17 C18 1.432(5)
C17 C19 1.443(5)
C19 N3 1.144(5)
C18 N2 1.136(5)
C33 H33 0.9300
C15 H15A 0.9600
C15 H15B 0.9600
C15 H15C 0.9600
C16 H16A 0.9600
C16 H16B 0.9600
C16 H16C 0.9600

loop_
_geom_torsion_atom_site_label_1
_geom_torsion_atom_site_label_2
_geom_torsion_atom_site_label_3
_geom_torsion_atom_site_label_4
_geom_torsion
C32 N1 C6 C2 -170.7(4)
N7 N1 C6 C2 5.8(5)
C32 N1 C6 C3 7.7(5)
N7 N1 C6 C3 -175.8(3)
C2 C6 C3 C4 0.4(5)
N1 C6 C3 C4 -178.0(3)
C6 C3 C4 C5 0.1(5)
C1 C5 C4 C3 -0.1(5)
C7 C5 C4 C3 178.9(3)
C14 C9 C10 C11 -18.6(5)
C8 C9 C10 C11 163.3(3)
C9 C10 C11 C12 45.2(4)
C9 C10 C11 C15 164.2(3)
C9 C10 C11 C16 -75.8(4)
C8 C9 C14 C13 177.3(3)
C10 C9 C14 C13 -0.8(6)
C17 C13 C14 C9 173.3(4)
C12 C13 C14 C9 -9.0(5)
C4 C5 C1 C2 -0.4(5)
C7 C5 C1 C2 -179.5(3)
C5 C1 C2 C6 0.9(6)
C3 C6 C2 C1 -0.9(5)
N1 C6 C2 C1 177.5(3)
C32 N1 N7 C33 -0.8(4)
C6 N1 N7 C33 -178.0(3)
C4 C5 C7 C8 14.5(6)
C1 C5 C7 C8 -166.5(4)
C17 C13 C12 C11 -145.2(4)
C14 C13 C12 C11 37.2(5)
C10 C11 C12 C13 -54.2(4)
C15 C11 C12 C13 -173.1(3)
C16 C11 C12 C13 66.8(4)
C5 C7 C8 C9 178.5(3)
C14 C9 C8 C7 -175.9(4)
C10 C9 C8 C7 2.2(6)
C33 N6 C32 N1 0.1(4)
N7 N1 C32 N6 0.5(4)
C6 N1 C32 N6 177.2(3)
C14 C13 C17 C18 179.5(4)
C12 C13 C17 C18 1.9(6)
C14 C13 C17 C19 0.2(6)
C12 C13 C17 C19 -177.3(3)
C13 C17 C19 N3 40(17)
C18 C17 C19 N3 -139(17)
C13 C17 C18 N2 142(21)
C19 C17 C18 N2 -38(22)
N1 N7 C33 N6 1.0(5)
C32 N6 C33 N7 -0.7(5)
